data_2107346
loop_
_publ_author_name
'Takeuchi, Y.'
'Kudoh, Y.'
'Ito, J.'

_publ_section_title
;
 New Series of Superstructures Based on Clinopyroxene. I. The Structure of
 the 'Enstatite-IV' Series, (Mg(x-12)/3 Sc4) (Li4/3 Si(x-4)/3) Ox, with x
 = 100, 112 or 124
;
_journal_name_full 'Acta Crystallographica B (39,1983-)'
_journal_page_first 115
_journal_page_last 125
_journal_volume 40
_journal_year 1984
_chemical_formula_sum 'Li1.33 Mg28.4 O100 Sc4.62 Si32'
_chemical_name_systematic '(Mg28.40 Sc4.62) Li1.33 Si32 O100'
_space_group_IT_number 13
_symmetry_space_group_name_Hall '-P 2ya'
_symmetry_space_group_name_H-M 'P 1 2/a 1'
_cell_angle_alpha 90
_cell_angle_beta 91.2
_cell_angle_gamma 90
_cell_formula_units_Z 1
_cell_length_a 9.429
_cell_length_b 8.741
_cell_length_c 21.808
_cell_volume 1796.997
_citation_journal_id_ASTM ASBSDK
_cod_data_source_file Takeuchi_ASBSDK_1984_1336.cif
_cod_data_source_block Li1.33Mg28.4O100Sc4.62Si32
_cod_original_sg_symbol_Hall '-P 2yc (z,y,-x)'
_cod_database_code 2107346

loop_
_symmetry_equiv_pos_as_xyz
x,y,z
-x+1/2,y,-z
-x,-y,-z
x-1/2,-y,z

loop_
_atom_site_label
_atom_site_type_symbol
_atom_site_fract_x
_atom_site_fract_y
_atom_site_fract_z
_atom_site_occupancy
_atom_site_U_iso_or_equiv
Si7 Si+4 0.8223 0.1682 0.29456 1 0.0
Sc4 Sc+3 0.0801 0.3497 0.36922 0.191 0.0
Si1 Si+4 0.5173 0.3392 0.06383 1 0.0
O20 O-2 0.7315 0.0173 0.3043 1 0.0
Si6 Si+4 0.882 0.3376 0.17621 1 0.0
O1 O-2 0.597 0.2538 0.0075 1 0.0
Mg1 Mg+2 0.25 0.148 0 0.821 0.0
Si8 Si+4 0.7484 0.3352 0.40701 1 0.0
O23 O-2 0.6606 0.4823 0.4277 1 0.0
Si4 Si+4 0.3628 0.1789 0.42042 1 0.0
O4 O-2 0.5494 0.2317 0.1243 1 0.0
Mg8 Mg+2 0.6453 0.4865 0.2471 0.91 0.0
O7 O-2 0.5002 0.278 0.2407 1 0.0
Sc9 Sc+3 0.597 0.0113 0.37441 0.093 0.0
Sc3 Sc+3 0.1428 0.1464 0.2472 0.127 0.0
O24 O-2 0.9132 0.3495 0.4325 1 0.0
Mg4 Mg+2 0.0801 0.3497 0.36922 0.805 0.0
Mg5 Mg+2 -0.0761 0.1579 0.49005 0.908 0.0
O10 O-2 0.4491 0.21 0.3554 1 0.0
O14 O-2 0.8475 0.0036 0.0569 1 0.0
Sc2 Sc+3 0.1986 0.3523 0.12361 0.141 0.0
O15 O-2 1.1026 0.1539 0.0699 1 0.0
Mg7 Mg+2 0.6961 0.0117 0.12339 0.907 0.0
O22 O-2 0.7485 0.3138 0.332 1 0.0
O12 O-2 0.4442 0.0218 0.4402 1 0.0
O16 O-2 0.8559 0.2649 0.1086 1 0.0
Mg2 Mg+2 0.1986 0.3523 0.12361 0.831 0.0
Sc5 Sc+3 -0.0761 0.1579 0.49005 0.078 0.0
O5 O-2 0.295 0.1559 0.1746 1 0.0
Mg3 Mg+2 0.1428 0.1464 0.2472 0.849 0.0
O3 O-2 0.5996 0.4986 0.0675 1 0.0
O13 O-2 0.4186 0.3015 0.4704 1 0.0
O18 O-2 1.0513 0.3465 0.1928 1 0.0
O17 O-2 0.7937 0.4931 0.1812 1 0.0
Si3 Si+4 0.4136 0.3372 0.30175 1 0.0
Sc6 Sc+3 0.75 0.4878 0 0.032 0.0
O8 O-2 0.2427 0.3404 0.2946 1 0.0
Mg9 Mg+2 0.597 0.0113 0.37441 0.889 0.0
Mg10 Mg+2 0.4807 0.4987 0.5018 0.153 0.0
Li1 Li+1 0.25 0.382 0.5 0.67 0.0
Sc7 Sc+3 0.6961 0.0117 0.12339 0.054 0.0
Si5 Si+4 0.9325 0.1616 0.05646 1 0.0
Mg6 Mg+2 0.75 0.4878 0 0.965 0.0
O25 O-2 0.6984 0.1752 0.4367 1 0.0
O9 O-2 0.4923 0.4965 0.3121 1 0.0
O2 O-2 0.3464 0.3456 0.0525 1 0.0
O21 O-2 0.9886 0.1576 0.3165 1 0.0
O19 O-2 0.8078 0.2157 0.2231 1 0.0
Sc10 Sc+3 0.4807 0.4987 0.5018 0.318 0.0
O11 O-2 0.1945 0.1747 0.4109 1 0.0
O6 O-2 0.5464 -0.0002 0.1906 1 0.0
Si2 Si+4 0.4662 0.1596 0.18351 1 0.0
Sc8 Sc+3 0.6453 0.4865 0.2471 0.066 0.0
Sc1 Sc+3 0.25 0.148 0 0.163 0.0
